data_9016214
loop_
_publ_author_name
'Ventruti, G.'
'Stasi, F.'
'Pinto, D.'
'Vurro, F.'
'Renna, M.'

_publ_section_title
;
 The plumose boulangerite from Bottino, Apuan Alps, Italy:
 Crystal structure, OD character and twinning
 Note: MDO1 polytype
;
_journal_name_full 'The Canadian Mineralogist'
_journal_page_first 181
_journal_page_last 199
_journal_paper_doi 10.3749/canmin.50.2.181
_journal_volume 50
_journal_year 2012
_chemical_compound_source 'Bottino mine, Apuan Alps, Italy'
_chemical_formula_sum 'Pb10.15 S22 Sb7.85'
_chemical_name_mineral Boulangerite
_space_group_IT_number 14
_symmetry_space_group_name_Hall '-P 2yab'
_symmetry_space_group_name_H-M 'P 1 21/a 1'
_cell_angle_alpha 90
_cell_angle_beta 100.76
_cell_angle_gamma 90
_cell_formula_units_Z 4
_cell_length_a 21.554
_cell_length_b 23.454
_cell_length_c 8.079
_cell_volume 4012.348
_database_code_amcsd 0019191
_exptl_crystal_density_diffrn 6.231
_cod_original_cell_volume 4012.349
_cod_original_formula_sum 'Pb10.15 Sb7.85 S22'
_cod_database_code 9016214

loop_
_space_group_symop_operation_xyz
x,y,z
1/2+x,1/2-y,z
1/2-x,1/2+y,-z
-x,-y,-z

loop_
_atom_site_aniso_label
_atom_site_aniso_U_11
_atom_site_aniso_U_22
_atom_site_aniso_U_33
_atom_site_aniso_U_12
_atom_site_aniso_U_13
_atom_site_aniso_U_23
PbA1_1 0.03020 0.01600 0.02330 -0.00290 0.00810 -0.00300
PbA2_1 0.01920 0.01810 0.02020 -0.00130 0.00570 0.00110
PbA3_1 0.02060 0.01850 0.02310 0.00180 0.00620 0.00060
SbA4 0.02000 0.01530 0.02910 -0.00240 0.00420 -0.00180
SbA6_1 0.01720 0.01240 0.01950 0.00010 0.00320 0.00160
SbA7 0.01870 0.01880 0.04350 0.00250 0.01100 0.01350
SbA8 0.02000 0.00840 0.01730 -0.00100 0.00710 -0.00090
SbA9_1 0.01550 0.01810 0.03200 0.00010 0.00330 -0.00060
PbA1_2 0.03720 0.01510 0.02280 -0.00200 0.00920 0.00000
PbA2_2 0.02180 0.01760 0.02110 -0.00150 0.00620 -0.00010
PbA3_2 0.02120 0.02600 0.02560 0.00180 0.00770 0.00010
PbA4 0.02670 0.01830 0.02950 0.00180 0.00530 0.00200
SbA6_2 0.01940 0.01020 0.01840 -0.00260 0.00490 0.00040
PbA7 0.02760 0.01590 0.03590 -0.00230 0.00320 -0.00110
PbA8 0.02310 0.01220 0.02310 0.00070 0.00610 -0.00040
SbA9_2 0.01550 0.01710 0.02060 0.00120 0.00610 -0.00020
S1_1 0.01400 0.02000 0.02400 0.00070 0.00500 0.00100
S2_1 0.01500 0.01300 0.02000 -0.00220 0.00500 -0.00200
S3_1 0.02200 0.01300 0.02500 -0.00100 0.00800 0.00500
S4_1 0.01700 0.02400 0.03300 -0.00900 0.00700 -0.00300
S5_1 0.02200 0.01000 0.04500 0.00340 0.01000 -0.00100
S6_1 0.02200 0.01500 0.02200 0.00000 0.00600 0.00500
S7_1 0.01800 0.01300 0.01600 -0.00280 0.00400 0.00300
S8_1 0.01800 0.01300 0.02900 -0.00440 0.01000 -0.00100
S9_1 0.01200 0.01800 0.01500 0.00250 0.00200 0.00000
S1_2 0.01900 0.01100 0.01600 -0.00120 0.00900 -0.00200
S1_3 0.02100 0.01070 0.02100 0.00360 0.01100 0.00300
S1_4 0.01700 0.01600 0.01600 0.00420 0.00300 0.00500
S2_2 0.02000 0.01500 0.01700 0.00020 0.00700 0.00100
S3_2 0.01600 0.01800 0.02100 0.00000 0.00300 -0.00400
S4_2 0.02600 0.01500 0.02400 -0.00900 0.00600 0.00600
S5_2 0.01200 0.01900 0.04100 0.00460 0.00900 -0.00800
S6_2 0.02000 0.01300 0.01500 0.00090 0.00800 -0.00300
S7_2 0.01700 0.02000 0.01700 -0.00100 0.00700 -0.00200
S8_2 0.01900 0.01500 0.01100 -0.00180 0.00400 0.00000
S9_2 0.02000 0.00900 0.02000 0.00450 0.00800 0.00100
S10 0.02000 0.01400 0.01500 0.00170 0.00800 0.00100
S11 0.01800 0.01800 0.02500 0.00400 0.00800 0.00400

loop_
_atom_site_label
_atom_site_fract_x
_atom_site_fract_y
_atom_site_fract_z
_atom_site_occupancy
_atom_site_U_iso_or_equiv
PbA1_1 0.12228 0.49872 0.94540 1.00000 0.02280
PbA2_1 0.30804 0.15950 0.02589 1.00000 0.01893
PbA3_1 0.20558 0.32436 0.97843 1.00000 0.02050
SbA4 0.46610 0.43755 0.33380 1.00000 0.02150
PbA5a1 0.13286 0.09657 0.20350 0.69000 0.02250
SbA5b1 0.12850 0.10300 0.20000 0.31000 0.02250
SbA6_1 0.37145 0.30864 0.30900 1.00000 0.01640
SbA7 0.05948 0.23021 0.89960 1.00000 0.02630
SbA8 0.48592 0.12122 0.36150 1.00000 0.01480
SbA9_1 0.29219 0.45695 0.27890 1.00000 0.02200
PbA1_2 0.11178 0.49911 0.42704 1.00000 0.02450
PbA2_2 0.30543 0.15990 0.52952 1.00000 0.01987
PbA3_2 0.20703 0.32108 0.47820 1.00000 0.02390
PbA4 0.45191 0.42983 0.84862 1.00000 0.02480
PbA5a2 0.13455 0.09449 0.69190 0.46000 0.02390
SbA5b2 0.12620 0.10490 0.67790 0.54000 0.02390
SbA6_2 0.38703 0.28390 0.81810 1.00000 0.01580
PbA7 0.03872 0.23296 0.39780 1.00000 0.02680
PbA8 0.48697 0.13465 0.86647 1.00000 0.01921
SbA9_2 0.28390 0.46674 0.76920 1.00000 0.01740
S1_1 0.06560 0.01420 0.89860 1.00000 0.01890
S2_1 0.18660 0.41650 0.21980 1.00000 0.01590
S3_1 0.24810 0.02870 0.01430 1.00000 0.01930
S4_1 0.09680 0.29400 0.15480 1.00000 0.02410
S5_1 0.15690 0.17290 0.95120 1.00000 0.02530
S6_1 0.33380 0.37470 0.06490 1.00000 0.01950
S7_1 0.41800 0.22180 0.06900 1.00000 0.01550
S8_1 0.01490 0.44500 0.15330 1.00000 0.01920
S9_1 0.37440 0.09230 0.30990 1.00000 0.01530
S1_2 0.27660 0.24940 0.26660 1.00000 0.01440
S1_3 0.01880 0.13480 0.14110 1.00000 0.01660
S1_4 0.07120 0.01820 0.41720 1.00000 0.01630
S2_2 0.18660 0.41200 0.71640 1.00000 0.01660
S3_2 0.24480 0.02850 0.47930 1.00000 0.01840
S4_2 0.09510 0.29380 0.69600 1.00000 0.02150
S5_2 0.15490 0.17590 0.45480 1.00000 0.02350
S6_2 0.32870 0.37400 0.51590 1.00000 0.01530
S7_2 0.41980 0.21920 0.60470 1.00000 0.01720
S8_2 0.01250 0.43850 0.60960 1.00000 0.01460
S9_2 0.36760 0.08470 0.81220 1.00000 0.01610
S10 0.27690 0.25100 0.76140 1.00000 0.01550
S11 0.01720 0.13890 0.63060 1.00000 0.01970

loop_
_cod_changelog_entry_id
_cod_changelog_entry_author
_cod_changelog_entry_date
_cod_changelog_entry_text
1
;cod-tools version 3.10.1
Id: cif_fix_AMCSD_atom_labels 10224 2024-08-07 11:09:31Z saulius
;
2024-08-07T19:40:17+03:00
;Changed the following '_atom_site_label' values:
the first duplicated label 'PbA1'  converted to 'PbA1_1'
duplicated label 'PbA1' at index 10 converted to 'PbA1_2'
the first duplicated label 'PbA2'  converted to 'PbA2_1'
duplicated label 'PbA2' at index 11 converted to 'PbA2_2'
the first duplicated label 'PbA3'  converted to 'PbA3_1'
duplicated label 'PbA3' at index 12 converted to 'PbA3_2'
the first duplicated label 'PbA5a'  converted to 'PbA5a1'
duplicated label 'PbA5a' at index 14 converted to 'PbA5a2'
the first duplicated label 'SbA5b'  converted to 'SbA5b1'
duplicated label 'SbA5b' at index 15 converted to 'SbA5b2'
the first duplicated label 'SbA6'  converted to 'SbA6_1'
duplicated label 'SbA6' at index 16 converted to 'SbA6_2'
the first duplicated label 'SbA9'  converted to 'SbA9_1'
duplicated label 'SbA9' at index 19 converted to 'SbA9_2'
the first duplicated label 'S1'  converted to 'S1_1'
duplicated label 'S1' at index 29 converted to 'S1_2'
duplicated label 'S1' at index 30 converted to 'S1_3'
duplicated label 'S1' at index 31 converted to 'S1_4'
the first duplicated label 'S2'  converted to 'S2_1'
duplicated label 'S2' at index 32 converted to 'S2_2'
the first duplicated label 'S3'  converted to 'S3_1'
duplicated label 'S3' at index 33 converted to 'S3_2'
the first duplicated label 'S4'  converted to 'S4_1'
duplicated label 'S4' at index 34 converted to 'S4_2'
the first duplicated label 'S5'  converted to 'S5_1'
duplicated label 'S5' at index 35 converted to 'S5_2'
the first duplicated label 'S6'  converted to 'S6_1'
duplicated label 'S6' at index 36 converted to 'S6_2'
the first duplicated label 'S7'  converted to 'S7_1'
duplicated label 'S7' at index 37 converted to 'S7_2'
the first duplicated label 'S8'  converted to 'S8_1'
duplicated label 'S8' at index 38 converted to 'S8_2'
the first duplicated label 'S9'  converted to 'S9_1'
duplicated label 'S9' at index 39 converted to 'S9_2'
;

loop_
_cod_related_entry_id
_cod_related_entry_database
_cod_related_entry_code
1 AMCSD 0019191
